data_1530654
loop_
_publ_author_name
'Rouse, R.C.'
'Peacor, D.R.'

_publ_section_title
;
 Crystal structure of the zeolite mineral goosecreekite, Ca Al2 Si6 O16
 (H2 O)5
;
_journal_name_full 'American Mineralogist'
_journal_page_first 1494
_journal_page_last 1501
_journal_volume 71
_journal_year 1986
_chemical_formula_sum 'Al2 Ca H10 O21 Si6'
_chemical_name_systematic 'Ca (Al2 Si6 O16) (H2 O)5'
_space_group_IT_number 4
_symmetry_space_group_name_Hall 'P 2yb'
_symmetry_space_group_name_H-M 'P 1 21 1'
_cell_angle_alpha 90
_cell_angle_beta 105.44
_cell_angle_gamma 90
_cell_formula_units_Z 2
_cell_length_a 7.401
_cell_length_b 17.439
_cell_length_c 7.293
_cell_volume 907.308
_citation_journal_id_ASTM AMMIAY
_cod_data_source_file Rouse_AMMIAY_1986_1342.cif
_cod_data_source_block H10Al2Ca1O21Si6
_cod_original_cell_volume 907.3076
_cod_original_formula_sum 'H10 Al2 Ca1 O21 Si6'
_cod_database_code 1530654

loop_
_symmetry_equiv_pos_as_xyz
x,y,z
-x,y+1/2,-z

loop_
_atom_site_label
_atom_site_type_symbol
_atom_site_fract_x
_atom_site_fract_y
_atom_site_fract_z
_atom_site_occupancy
_atom_site_U_iso_or_equiv
O18 O-2 0.6565 0.2989 0.8717 1 0.0
O2 O-2 0.5336 0.1478 0.6346 1 0.0
O14 O-2 0.1728 0.0585 0.0904 1 0.0
O15 O-2 0.1202 0.3741 0.0505 1 0.0
O8 O-2 0.2017 0.2065 0.5155 1 0.0
O17 O-2 0.3512 0.2234 0.0964 1 0.0
O10 O-2 0.2515 0.0596 0.4581 1 0.0
Si5 Si+4 0.0892 0.3877 0.8325 1 0.0
O3 O-2 0.8372 0.2097 0.5064 1 0.0
O21 O-2 0.565 0.4074 0.1595 1 0.0
Si6 Si+4 0.2394 0.0045 0.2768 1 0.0
O1 O-2 0.7228 0.0612 0.4105 1 0.0
Si1 Si+4 0.3374 0.4732 0.6282 1 0.0
Si4 Si+4 0.1044 0.0578 0.8612 1 0.0
O5 O-2 0.2607 0.4392 0.8023 1 0.0
O4 O-2 0.9065 0.1001 0.7936 1 0.0
O19 O-2 0.5102 0.3063 0.4504 1 0.0
O6 O-2 0.2666 0.4226 0.4408 1 0.0
O20 O-2 0.7574 0.153 0.1048 1 0.0
O7 O-2 0.5594 0.4662 0.7062 1 0.0
Al2 Al+3 0.0682 0.3982 0.2632 1 0.0
Si2 Si+4 0.3168 0.1294 0.5997 1 0.0
O16 O-2 0.9022 0.4346 0.7315 1 0.0
O13 O-2 0.9052 0.4718 0.2174 1 0.0
Ca1 Ca+2 0.6557 0.2721 0.1969 1 0.0
O9 O-2 0.2657 0.1069 0.7949 1 0.0
Si3 Si+4 0.0219 0.2599 0.5249 1 0.0
O12 O-2 0.9698 0.3179 0.3431 1 0.0
O11 O-2 0.0811 0.3051 0.7261 1 0.0
Al1 Al+3 0.7482 0.1285 0.5887 1 0.0
